data_4347812
loop_
_publ_author_name
'Sikari, Rina'
'Sinha, Suman'
'Jash, Upasona'
'Das, Siuli'
'Brand\~ao, Paula'
'de Bruin, Bas'
'Paul, Nanda D.'

_publ_section_title
;
 Deprotonation Induced Ligand Oxidation in a Ni(II) Complex of a Redox
 Noninnocent N(1)-(2-Aminophenyl)benzene-1,2-diamine and Its Use in
 Catalytic Alcohol Oxidation.
;
_journal_issue 12
_journal_name_full 'Inorganic chemistry'
_journal_page_first 6114
_journal_page_last 6123
_journal_paper_doi 10.1021/acs.inorgchem.6b00646
_journal_volume 55
_journal_year 2016
_chemical_formula_sum 'C24 H20 N6 Ni'
_chemical_formula_weight 451.17
_space_group_crystal_system monoclinic
_space_group_IT_number 14
_space_group_name_Hall '-P 2ybc'
_space_group_name_H-M_alt 'P 1 21/c 1'
_atom_sites_solution_hydrogens mixed
_audit_creation_method SHELXL-2013
_cell_angle_alpha 90
_cell_angle_beta 98.474(3)
_cell_angle_gamma 90
_cell_formula_units_Z 2
_cell_length_a 8.8868(7)
_cell_length_b 9.1899(6)
_cell_length_c 13.2495(11)
_cell_measurement_reflns_used 258
_cell_measurement_temperature 150(2)
_cell_measurement_theta_max 26.20
_cell_measurement_theta_min 2.80
_cell_volume 1070.26(14)
_computing_structure_refinement 'SHELXL-2013 (Sheldrick, 2013)'
_diffrn_ambient_temperature 150(2)
_diffrn_measured_fraction_theta_full 0.999
_diffrn_measured_fraction_theta_max 0.992
_diffrn_measurement_device_type CCD
_diffrn_measurement_method 'omega and phi scans'
_diffrn_radiation_type MoK\a
_diffrn_radiation_wavelength 0.71073
_diffrn_reflns_av_R_equivalents 0.0322
_diffrn_reflns_av_unetI/netI 0.0344
_diffrn_reflns_Laue_measured_fraction_full 0.999
_diffrn_reflns_Laue_measured_fraction_max 0.992
_diffrn_reflns_limit_h_max 11
_diffrn_reflns_limit_h_min -11
_diffrn_reflns_limit_k_max 9
_diffrn_reflns_limit_k_min -12
_diffrn_reflns_limit_l_max 17
_diffrn_reflns_limit_l_min -17
_diffrn_reflns_number 9735
_diffrn_reflns_point_group_measured_fraction_full 0.999
_diffrn_reflns_point_group_measured_fraction_max 0.992
_diffrn_reflns_theta_full 25.242
_diffrn_reflns_theta_max 27.935
_diffrn_reflns_theta_min 2.317
_diffrn_source 'fine-focus sealed tube'
_exptl_absorpt_coefficient_mu 0.930
_exptl_absorpt_correction_type multi-scan
_exptl_crystal_colour brown
_exptl_crystal_density_diffrn 1.400
_exptl_crystal_description block
_exptl_crystal_F_000 468
_exptl_crystal_size_max 0.300
_exptl_crystal_size_mid 0.260
_exptl_crystal_size_min 0.060
_exptl_transmission_factor_max 0.7456
_exptl_transmission_factor_min 0.6670
_refine_diff_density_max 0.283
_refine_diff_density_min -0.310
_refine_diff_density_rms 0.056
_refine_ls_extinction_method none
_refine_ls_goodness_of_fit_ref 1.095
_refine_ls_hydrogen_treatment mixed
_refine_ls_matrix_type full
_refine_ls_number_parameters 156
_refine_ls_number_reflns 2554
_refine_ls_number_restraints 0
_refine_ls_restrained_S_all 1.095
_refine_ls_R_factor_all 0.0549
_refine_ls_R_factor_gt 0.0394
_refine_ls_shift/su_max 0.000
_refine_ls_shift/su_mean 0.000
_refine_ls_structure_factor_coef Fsqd
_refine_ls_weighting_details 'w=1/[\s^2^(Fo^2^)+(0.0466P)^2^+0.5467P] where P=(Fo^2^+2Fc^2^)/3'
_refine_ls_weighting_scheme calc
_refine_ls_wR_factor_gt 0.1002
_refine_ls_wR_factor_ref 0.1072
_reflns_Friedel_coverage 0.000
_reflns_number_gt 2021
_reflns_number_total 2554
_reflns_threshold_expression 'I > 2\s(I)'
_cod_data_source_file ic6b00646_si_003.cif
_cod_data_source_block f
_cod_original_sg_symbol_H-M 'P 21/c'
_cod_database_code 4347812
_shelx_space_group_comment
;
The symmetry employed for this shelxl refinement is uniquely defined
by the following loop, which should always be used as a source of
symmetry information in preference to the above space-group names.
They are only intended as comments.
;
_shelx_estimated_absorpt_t_min 0.768
_shelx_estimated_absorpt_t_max 0.946
_shelxl_version_number 2013-4

loop_
_space_group_symop_operation_xyz
'x, y, z'
'-x, y+1/2, -z+1/2'
'-x, -y, -z'
'x, -y-1/2, z-1/2'

loop_
_atom_site_label
_atom_site_type_symbol
_atom_site_fract_x
_atom_site_fract_y
_atom_site_fract_z
_atom_site_U_iso_or_equiv
_atom_site_adp_type
_atom_site_occupancy
_atom_site_site_symmetry_order
_atom_site_calc_flag
_atom_site_refinement_flags_posn
_atom_site_refinement_flags_adp
_atom_site_refinement_flags_occupancy
_atom_site_disorder_assembly
_atom_site_disorder_group
Ni Ni 0.0000 0.0000 0.5000 0.03003(14) Uani 1 2 d S . P . .
N1 N -0.0438(2) 0.1846(2) 0.45373(15) 0.0346(5) Uani 1 1 d . . . . .
H1 H -0.001(3) 0.229(3) 0.4087(19) 0.033(7) Uiso 1 1 d . . . . .
C2 C -0.1491(3) 0.2559(3) 0.49731(17) 0.0313(5) Uani 1 1 d . . . . .
C3 C -0.2000(3) 0.4003(3) 0.47740(19) 0.0389(6) Uani 1 1 d . . . . .
H3 H -0.1625 0.4569 0.4265 0.047 Uiso 1 1 calc R U . . .
C4 C -0.3038(3) 0.4565(3) 0.5327(2) 0.0484(7) Uani 1 1 d . . . . .
H4 H -0.3383 0.5536 0.5201 0.058 Uiso 1 1 calc R U . . .
C5 C -0.3612(3) 0.3744(3) 0.6081(2) 0.0513(7) Uani 1 1 d . . . . .
H5 H -0.4331 0.4172 0.6456 0.062 Uiso 1 1 calc R U . . .
C6 C -0.3153(3) 0.2337(3) 0.6286(2) 0.0411(6) Uani 1 1 d . . . . .
H6 H -0.3549 0.1790 0.6795 0.049 Uiso 1 1 calc R U . . .
C7 C -0.2081(3) 0.1714(3) 0.57254(17) 0.0321(5) Uani 1 1 d . . . . .
N8 N -0.1479(2) 0.0358(2) 0.58242(15) 0.0310(4) Uani 1 1 d . . . . .
C9 C -0.2066(3) -0.0662(2) 0.64787(17) 0.0310(5) Uani 1 1 d . . . . .
C10 C -0.3440(3) -0.1356(3) 0.6150(2) 0.0400(6) Uani 1 1 d . . . . .
C11 C -0.4011(3) -0.2382(3) 0.6773(2) 0.0470(7) Uani 1 1 d . . . . .
H11 H -0.4958 -0.2846 0.6554 0.056 Uiso 1 1 calc R U . . .
C12 C -0.3186(3) -0.2715(3) 0.7709(2) 0.0442(6) Uani 1 1 d . . . . .
H12 H -0.3562 -0.3423 0.8131 0.053 Uiso 1 1 calc R U . . .
C13 C -0.1817(3) -0.2029(3) 0.8042(2) 0.0416(6) Uani 1 1 d . . . . .
H13 H -0.1263 -0.2272 0.8689 0.050 Uiso 1 1 calc R U . . .
C14 C -0.1241(3) -0.0983(3) 0.74359(18) 0.0353(5) Uani 1 1 d . . . . .
N15 N 0.0021(3) -0.0168(3) 0.7776(2) 0.0389(9) Uani 0.717(6) 1 d . . P A 1
H15A H 0.0504 -0.0294 0.8399 0.047 Uiso 0.717(6) 1 calc R U P A 1
H15B H 0.0349 0.0481 0.7371 0.047 Uiso 0.717(6) 1 calc R U P A 1
N15A N -0.4133(10) -0.1074(10) 0.5335(7) 0.059(3) Uani 0.283(6) 1 d . . P A 2
H15C H -0.3775 -0.0427 0.4942 0.070 Uiso 0.283(6) 1 calc R U P A 2
H15D H -0.5004 -0.1512 0.5125 0.070 Uiso 0.283(6) 1 calc R U P A 2

loop_
_atom_site_aniso_label
_atom_site_aniso_U_11
_atom_site_aniso_U_22
_atom_site_aniso_U_33
_atom_site_aniso_U_23
_atom_site_aniso_U_13
_atom_site_aniso_U_12
Ni 0.0337(2) 0.0296(2) 0.0301(2) -0.00317(17) 0.01565(16) 0.00312(19)
N1 0.0419(12) 0.0337(11) 0.0319(10) 0.0007(8) 0.0183(9) 0.0019(9)
C2 0.0302(12) 0.0336(12) 0.0310(11) -0.0024(9) 0.0075(9) 0.0038(10)
C3 0.0405(14) 0.0355(13) 0.0418(13) 0.0050(11) 0.0097(11) 0.0072(11)
C4 0.0479(16) 0.0366(13) 0.0635(18) 0.0077(13) 0.0176(14) 0.0148(12)
C5 0.0450(16) 0.0463(16) 0.0691(19) -0.0028(14) 0.0300(14) 0.0128(13)
C6 0.0398(14) 0.0382(14) 0.0508(15) -0.0014(11) 0.0250(12) 0.0038(11)
C7 0.0295(12) 0.0345(12) 0.0342(11) -0.0041(10) 0.0111(9) 0.0011(10)
N8 0.0338(11) 0.0291(10) 0.0330(10) -0.0023(7) 0.0151(8) 0.0020(8)
C9 0.0345(12) 0.0285(12) 0.0342(11) -0.0051(9) 0.0187(10) 0.0015(10)
C10 0.0384(14) 0.0403(14) 0.0434(14) -0.0041(11) 0.0125(11) 0.0000(12)
C11 0.0436(15) 0.0421(15) 0.0596(17) -0.0079(13) 0.0222(13) -0.0122(13)
C12 0.0510(16) 0.0305(13) 0.0585(16) -0.0013(12) 0.0331(14) -0.0011(12)
C13 0.0500(16) 0.0397(14) 0.0390(13) 0.0028(11) 0.0197(12) 0.0052(12)
C14 0.0380(13) 0.0351(13) 0.0358(12) -0.0023(10) 0.0159(10) 0.0005(11)
N15 0.0365(16) 0.049(2) 0.0314(14) 0.0100(12) 0.0058(12) -0.0092(14)
N15A 0.050(6) 0.069(6) 0.054(5) 0.006(5) -0.004(4) -0.018(5)

loop_
_atom_type_symbol
_atom_type_description
_atom_type_scat_dispersion_real
_atom_type_scat_dispersion_imag
_atom_type_scat_source
C C 0.0033 0.0016 'International Tables Vol C Tables 4.2.6.8 and 6.1.1.4'
H H 0.0000 0.0000 'International Tables Vol C Tables 4.2.6.8 and 6.1.1.4'
N N 0.0061 0.0033 'International Tables Vol C Tables 4.2.6.8 and 6.1.1.4'
Ni Ni 0.3393 1.1124 'International Tables Vol C Tables 4.2.6.8 and 6.1.1.4'

loop_
_geom_angle_atom_site_label_1
_geom_angle_atom_site_label_2
_geom_angle_atom_site_label_3
_geom_angle
_geom_angle_site_symmetry_1
_geom_angle_site_symmetry_3
N1 Ni N1 180.0 . 3_556
N1 Ni N8 95.82(9) . 3_556
N1 Ni N8 84.18(9) 3_556 3_556
N1 Ni N8 84.18(9) . .
N1 Ni N8 95.82(9) 3_556 .
N8 Ni N8 180.0 3_556 .
C2 N1 Ni 115.93(16) . .
C2 N1 H1 118.5(17) . .
Ni N1 H1 125.6(17) . .
N1 C2 C3 127.0(2) . .
N1 C2 C7 112.8(2) . .
C3 C2 C7 120.2(2) . .
C4 C3 C2 118.6(2) . .
C4 C3 H3 120.7 . .
C2 C3 H3 120.7 . .
C3 C4 C5 121.6(2) . .
C3 C4 H4 119.2 . .
C5 C4 H4 119.2 . .
C6 C5 C4 121.2(2) . .
C6 C5 H5 119.4 . .
C4 C5 H5 119.4 . .
C5 C6 C7 118.9(2) . .
C5 C6 H6 120.6 . .
C7 C6 H6 120.6 . .
N8 C7 C6 127.5(2) . .
N8 C7 C2 112.9(2) . .
C6 C7 C2 119.6(2) . .
C7 N8 C9 119.22(19) . .
C7 N8 Ni 114.17(15) . .
C9 N8 Ni 126.51(15) . .
C10 C9 C14 120.4(2) . .
C10 C9 N8 119.6(2) . .
C14 C9 N8 120.0(2) . .
N15A C10 C9 119.8(5) . .
N15A C10 C11 119.9(5) . .
C9 C10 C11 120.3(3) . .
C12 C11 C10 119.3(3) . .
C12 C11 H11 120.3 . .
C10 C11 H11 120.3 . .
C11 C12 C13 120.8(2) . .
C11 C12 H12 119.6 . .
C13 C12 H12 119.6 . .
C12 C13 C14 120.6(3) . .
C12 C13 H13 119.7 . .
C14 C13 H13 119.7 . .
N15 C14 C13 122.6(2) . .
N15 C14 C9 118.5(2) . .
C13 C14 C9 118.6(2) . .
C14 N15 H15A 120.0 . .
C14 N15 H15B 120.0 . .
H15A N15 H15B 120.0 . .
C10 N15A H15C 120.0 . .
C10 N15A H15D 120.0 . .
H15C N15A H15D 120.0 . .

loop_
_geom_bond_atom_site_label_1
_geom_bond_atom_site_label_2
_geom_bond_distance
_geom_bond_site_symmetry_2
Ni N1 1.827(2) .
Ni N1 1.827(2) 3_556
Ni N8 1.8575(19) 3_556
Ni N8 1.8575(19) .
N1 C2 1.341(3) .
N1 H1 0.85(3) .
C2 C3 1.414(3) .
C2 C7 1.423(3) .
C3 C4 1.362(4) .
C3 H3 0.9500 .
C4 C5 1.406(4) .
C4 H4 0.9500 .
C5 C6 1.371(4) .
C5 H5 0.9500 .
C6 C7 1.412(3) .
C6 H6 0.9500 .
C7 N8 1.355(3) .
N8 C9 1.427(3) .
C9 C10 1.389(3) .
C9 C14 1.399(3) .
C10 N15A 1.191(9) .
C10 C11 1.397(4) .
C11 C12 1.379(4) .
C11 H11 0.9500 .
C12 C13 1.383(4) .
C12 H12 0.9500 .
C13 C14 1.398(3) .
C13 H13 0.9500 .
C14 N15 1.368(4) .
N15 H15A 0.8800 .
N15 H15B 0.8800 .
N15A H15C 0.8800 .
N15A H15D 0.8800 .
